data_7050633
loop_
_publ_author_name
'Chu, Qianli'
'Wang, Zheming'
'Huang, Qichen'
'Yan, Chunhua'
'Zhu, Shizheng'

_publ_section_title
;
 Fluorine-containing donor-acceptor complexes: crystallographic study
 of the interactions between electronegative atoms (N, O, S) and
 halogen atoms (I, Br)
;
_journal_issue 10
_journal_name_full 'New Journal of Chemistry'
_journal_page_first 1522
_journal_paper_doi 10.1039/b305312c
_journal_volume 27
_journal_year 2003
_chemical_formula_sum 'C18 H14 F4 I2 N2 S2'
_chemical_formula_weight 652.23
_chemical_melting_point 310
_chemical_name_systematic
;
?
;
_space_group_IT_number 2
_symmetry_cell_setting triclinic
_symmetry_space_group_name_Hall '-P 1'
_symmetry_space_group_name_H-M 'P -1'
_atom_sites_solution_hydrogens geom
_atom_sites_solution_primary direct
_atom_sites_solution_secondary difmap
_audit_creation_method SHELXL-97
_cell_angle_alpha 80.528(4)
_cell_angle_beta 78.781(4)
_cell_angle_gamma 85.991(4)
_cell_formula_units_Z 1
_cell_length_a 6.9160(5)
_cell_length_b 7.7021(5)
_cell_length_c 10.6364(7)
_cell_measurement_reflns_used 3048
_cell_measurement_temperature 180(2)
_cell_measurement_theta_max 27.480
_cell_measurement_theta_min 3.535
_cell_volume 547.75(7)
_computing_cell_refinement 'HKL Scalepack (Otwinowski & Minor, 1997)'
_computing_data_collection 'KappaCCD (Nonius B. V., 1998)'
_computing_data_reduction 'HKL Denzo (Otwinowski & Minor, 1997) & maXus (Mackay et al., 1998)'
_computing_molecular_graphics 'Bruker SHELXTL V5.1 (Sheldrick, 1998)'
_computing_publication_material 'SHELXL-97 (Sheldrick, 1997)'
_computing_structure_refinement 'SHELXL-97 (Sheldrick, 1997)'
_computing_structure_solution 'SHELXS-97 (Sheldrick, 1997)'
_diffrn_ambient_temperature 180(2)
_diffrn_measured_fraction_theta_full 0.952
_diffrn_measured_fraction_theta_max 0.952
_diffrn_measurement_device_type 'NONIUS KappaCCD Diffractometer'
_diffrn_measurement_method CCD
_diffrn_radiation_monochromator graphite
_diffrn_radiation_source 'fine-focus sealed tube'
_diffrn_radiation_type MoK\a
_diffrn_radiation_wavelength 0.71073
_diffrn_reflns_av_R_equivalents 0.0549
_diffrn_reflns_av_sigmaI/netI 0.0484
_diffrn_reflns_limit_h_max 9
_diffrn_reflns_limit_h_min -9
_diffrn_reflns_limit_k_max 10
_diffrn_reflns_limit_k_min -10
_diffrn_reflns_limit_l_max 14
_diffrn_reflns_limit_l_min -14
_diffrn_reflns_number 10511
_diffrn_reflns_theta_full 30.05
_diffrn_reflns_theta_max 30.05
_diffrn_reflns_theta_min 3.57
_exptl_absorpt_coefficient_mu 3.101
_exptl_crystal_colour colorless
_exptl_crystal_density_diffrn 1.977
_exptl_crystal_density_method 'not measured'
_exptl_crystal_description block
_exptl_crystal_F_000 310
_exptl_crystal_size_max 0.12
_exptl_crystal_size_mid 0.30
_exptl_crystal_size_min 0.40
_refine_diff_density_max 1.415
_refine_diff_density_min -1.835
_refine_diff_density_rms 0.151
_refine_ls_extinction_coef 0.0181(18)
_refine_ls_extinction_expression Fc^*^=kFc[1+0.001xFc^2^\l^3^/sin(2\q)]^-1/4^
_refine_ls_extinction_method SHELXL
_refine_ls_goodness_of_fit_ref 1.030
_refine_ls_hydrogen_treatment mixed
_refine_ls_matrix_type full
_refine_ls_number_parameters 156
_refine_ls_number_reflns 3048
_refine_ls_number_restraints 0
_refine_ls_restrained_S_all 1.030
_refine_ls_R_factor_all 0.0444
_refine_ls_R_factor_gt 0.0348
_refine_ls_shift/su_max 0.000
_refine_ls_shift/su_mean 0.000
_refine_ls_structure_factor_coef Fsqd
_refine_ls_weighting_details 'w=1/[\s^2^(Fo^2^)+(0.0511P)^2^+0.0086P] where P=(Fo^2^+2Fc^2^)/3'
_refine_ls_weighting_scheme calc
_refine_ls_wR_factor_gt 0.0777
_refine_ls_wR_factor_ref 0.0819
_reflns_number_gt 2673
_reflns_number_total 3048
_reflns_threshold_expression >2sigma(I)
_cod_data_source_file b305312c.txt
_cod_data_source_block Comp14
_cod_depositor_comments
;
The following automatic conversions were performed:

'_refine_ls_weighting_scheme' value 'calc
w=1/[\s^2^(Fo^2^)+(0.0511P)^2^+0.0086P] where P=(Fo^2^+2Fc^2^)/3' was
changed to 'calc'. New tag '_refine_ls_weighting_details' was
created. The value of the new tag was set to
'w=1/[\s^2^(Fo^2^)+(0.0511P)^2^+0.0086P] where P=(Fo^2^+2Fc^2^)/3'.

Automatic conversion script
Id: cif_fix_values 3143 2015-03-26 13:38:13Z robertas 
;
_cod_original_cell_volume 547.75(6)
_cod_original_sg_symbol_H-M P-1
_cod_database_code 7050633

loop_
_symmetry_equiv_pos_as_xyz
'x, y, z'
'-x, -y, -z'

loop_
_atom_site_label
_atom_site_type_symbol
_atom_site_fract_x
_atom_site_fract_y
_atom_site_fract_z
_atom_site_U_iso_or_equiv
_atom_site_adp_type
_atom_site_occupancy
_atom_site_calc_flag
_atom_site_refinement_flags
_atom_site_disorder_assembly
_atom_site_disorder_group
I I 0.17611(3) 0.16453(2) 0.784291(16) 0.02544(10) Uani 1 d . . .
S S 0.25782(12) 0.71642(10) 0.40305(7) 0.02599(18) Uani 1 d . . .
F1 F 0.0982(4) -0.1854(2) 0.93069(18) 0.0393(5) Uani 1 d . . .
F2 F 0.2395(3) -0.0252(3) 1.03409(19) 0.0393(5) Uani 1 d . . .
N N 0.2498(4) 0.4152(3) 0.5513(2) 0.0218(5) Uani 1 d . . .
C1 C 0.0991(5) -0.0216(4) 0.9597(3) 0.0241(6) Uani 1 d . . .
C2 C 0.2937(4) 0.5301(4) 0.3289(3) 0.0219(6) Uani 1 d . . .
C3 C 0.3261(5) 0.5153(5) 0.1968(3) 0.0283(7) Uani 1 d . . .
C4 C 0.3482(5) 0.3487(5) 0.1628(3) 0.0301(7) Uani 1 d . . .
C5 C 0.3404(5) 0.1988(5) 0.2573(3) 0.0293(7) Uani 1 d . . .
C6 C 0.3084(5) 0.2129(4) 0.3874(3) 0.0268(7) Uani 1 d . . .
C7 C 0.2850(4) 0.3799(4) 0.4240(3) 0.0212(6) Uani 1 d . . .
C8 C 0.2323(4) 0.5832(4) 0.5540(3) 0.0220(6) Uani 1 d . . .
C9 C 0.1912(6) 0.6638(5) 0.6750(3) 0.0285(7) Uani 1 d . . .
H3 H -0.337(6) 0.391(5) 0.867(4) 0.032(10) Uiso 1 d . . .
H4 H -0.349(5) 0.665(5) 0.917(4) 0.020(8) Uiso 1 d . . .
H5 H -0.352(6) 0.912(6) 0.763(4) 0.037(11) Uiso 1 d . . .
H6 H -0.295(6) 0.894(5) 0.538(4) 0.035(10) Uiso 1 d . . .
H91 H -0.062(7) 0.357(6) 0.271(5) 0.062(14) Uiso 1 d . . .
H92 H -0.264(10) 0.384(8) 0.272(6) 0.09(2) Uiso 1 d . . .
H93 H -0.198(7) 0.211(7) 0.342(5) 0.069(15) Uiso 1 d . . .

loop_
_atom_site_aniso_label
_atom_site_aniso_U_11
_atom_site_aniso_U_22
_atom_site_aniso_U_33
_atom_site_aniso_U_23
_atom_site_aniso_U_13
_atom_site_aniso_U_12
I 0.03373(16) 0.02355(14) 0.01652(12) 0.00106(8) -0.00199(8) -0.00118(9)
S 0.0328(5) 0.0183(4) 0.0253(4) 0.0001(3) -0.0041(3) -0.0018(3)
F1 0.0673(15) 0.0200(9) 0.0242(10) -0.0020(8) 0.0048(10) 0.0014(10)
F2 0.0378(12) 0.0521(13) 0.0263(10) 0.0093(9) -0.0138(9) -0.0042(10)
N 0.0259(13) 0.0210(12) 0.0173(11) -0.0003(10) -0.0023(10) -0.0022(10)
C1 0.0353(18) 0.0206(14) 0.0167(13) -0.0007(11) -0.0074(12) -0.0012(13)
C2 0.0220(15) 0.0210(14) 0.0193(13) 0.0013(11) 0.0007(11) 0.0002(11)
C3 0.0305(18) 0.0306(17) 0.0197(14) 0.0030(13) -0.0004(12) -0.0019(14)
C4 0.0302(18) 0.041(2) 0.0181(15) -0.0067(13) -0.0011(12) -0.0008(15)
C5 0.0319(18) 0.0282(17) 0.0299(16) -0.0110(14) -0.0051(14) -0.0015(14)
C6 0.0310(18) 0.0238(15) 0.0244(15) -0.0027(13) -0.0034(13) 0.0000(13)
C7 0.0217(15) 0.0213(14) 0.0189(13) -0.0001(11) -0.0024(11) -0.0003(12)
C8 0.0209(15) 0.0233(14) 0.0201(14) -0.0001(12) -0.0020(11) -0.0029(12)
C9 0.0283(18) 0.0304(18) 0.0276(16) -0.0098(14) -0.0016(14) -0.0027(14)

loop_
_atom_type_symbol
_atom_type_description
_atom_type_scat_dispersion_real
_atom_type_scat_dispersion_imag
_atom_type_scat_source
C C 0.0033 0.0016 'International Tables Vol C Tables 4.2.6.8 and 6.1.1.4'
H H 0.0000 0.0000 'International Tables Vol C Tables 4.2.6.8 and 6.1.1.4'
N N 0.0061 0.0033 'International Tables Vol C Tables 4.2.6.8 and 6.1.1.4'
F F 0.0171 0.0103 'International Tables Vol C Tables 4.2.6.8 and 6.1.1.4'
S S 0.1246 0.1234 'International Tables Vol C Tables 4.2.6.8 and 6.1.1.4'
I I -0.4742 1.8119 'International Tables Vol C Tables 4.2.6.8 and 6.1.1.4'

loop_
_geom_angle_atom_site_label_1
_geom_angle_atom_site_label_2
_geom_angle_atom_site_label_3
_geom_angle
_geom_angle_site_symmetry_1
_geom_angle_site_symmetry_3
_geom_angle_publ_flag
C2 S C8 89.61(14) . . ?
C8 N C7 111.1(2) . . ?
F1 C1 F2 106.6(3) . . ?
F1 C1 C1 109.1(3) . 2_557 ?
F2 C1 C1 108.3(3) . 2_557 ?
F1 C1 I 110.06(18) . . ?
F2 C1 I 109.4(2) . . ?
C1 C1 I 113.2(3) 2_557 . ?
C3 C2 C7 121.0(3) . . ?
C3 C2 S 129.7(2) . . ?
C7 C2 S 109.3(2) . . ?
C4 C3 C2 118.2(3) . . ?
C3 C4 C5 121.0(3) . . ?
C6 C5 C4 121.0(3) . . ?
C5 C6 C7 119.0(3) . . ?
C6 C7 N 125.6(3) . . ?
C6 C7 C2 119.9(3) . . ?
N C7 C2 114.5(3) . . ?
N C8 C9 124.3(3) . . ?
N C8 S 115.5(2) . . ?
C9 C8 S 120.2(2) . . ?

loop_
_geom_bond_atom_site_label_1
_geom_bond_atom_site_label_2
_geom_bond_distance
_geom_bond_site_symmetry_2
_geom_bond_publ_flag
I C1 2.159(3) . ?
S C2 1.730(3) . ?
S C8 1.742(3) . ?
F1 C1 1.348(4) . ?
F2 C1 1.363(4) . ?
N C8 1.296(4) . ?
N C7 1.397(4) . ?
C1 C1 1.515(6) 2_557 ?
C2 C3 1.401(4) . ?
C2 C7 1.402(4) . ?
C3 C4 1.380(5) . ?
C4 C5 1.397(5) . ?
C5 C6 1.380(5) . ?
C6 C7 1.394(4) . ?
C8 C9 1.490(4) . ?
